data_7713029
loop_
_publ_author_name
'Hossack, Christopher'
'Abdul, Folasade'
'Cahill, Christopher'
'Besson, Claire'

_publ_section_title
;
 Tuning the optical and magnetic properties of lanthanide single-ion
 magnets using nitro-functionalized trispyrazolylborate ligands.
;
_journal_name_full 'Dalton transactions (Cambridge, England : 2003)'
_journal_paper_doi 10.1039/d3dt01018j
_journal_year 2023
_chemical_formula_moiety 'C27 H27 B3 Tb N21 O6 [+ solvent]'
_chemical_formula_sum 'C27 H27 B3 N21 O6 Tb'
_chemical_formula_weight 933.04
_space_group_crystal_system monoclinic
_space_group_IT_number 15
_space_group_name_Hall '-C 2yc'
_space_group_name_H-M_alt 'C 1 2/c 1'
_atom_sites_solution_hydrogens mixed
_atom_sites_solution_primary Dual-space/Direct
_audit_block_doi 10.5517/ccdc.csd.cc2dr88q
_audit_creation_method SHELXL-2018/3
_audit_update_record
;
2022-12-15 deposited with the CCDC.	2023-05-04 downloaded from the CCDC.
;
_cell_angle_alpha 90
_cell_angle_beta 112.506(4)
_cell_angle_gamma 90
_cell_formula_units_Z 8
_cell_length_a 24.248(2)
_cell_length_b 13.7248(17)
_cell_length_c 28.843(4)
_cell_measurement_reflns_used 1536
_cell_measurement_temperature 100(2)
_cell_measurement_theta_max 47.45
_cell_measurement_theta_min 3.485
_cell_volume 8867.9(18)
_computing_cell_refinement 'APEX3 v2019.1-0 (Bruker AXS)'
_computing_data_collection 'Bruker Instrument Service vV6.2.12'
_computing_data_reduction 'SAINT V8.40A (Bruker Nano, Inc., 2019)'
_computing_molecular_graphics 'shelXle (C.B. Huebschle, rev 958)'
_computing_structure_refinement 'SHELXL-2018/3 (Sheldrick, 2018)'
_computing_structure_solution 'SHELXT 2014/5 (Sheldrick, 2014)'
_diffrn_ambient_temperature 100(2)
_diffrn_measured_fraction_theta_full 0.992
_diffrn_measured_fraction_theta_max 0.993
_diffrn_measurement_device_type 'Bruker D8 Quest/Photon II'
_diffrn_measurement_method 'profile data from \f and \w scans'
_diffrn_radiation_type MoK\a
_diffrn_radiation_wavelength 0.71073
_diffrn_reflns_av_R_equivalents 0.0394
_diffrn_reflns_av_unetI/netI 0.0640
_diffrn_reflns_Laue_measured_fraction_full 0.992
_diffrn_reflns_Laue_measured_fraction_max 0.993
_diffrn_reflns_limit_h_max 30
_diffrn_reflns_limit_h_min -28
_diffrn_reflns_limit_k_max 17
_diffrn_reflns_limit_k_min -16
_diffrn_reflns_limit_l_max 36
_diffrn_reflns_limit_l_min -32
_diffrn_reflns_number 21226
_diffrn_reflns_point_group_measured_fraction_full 0.992
_diffrn_reflns_point_group_measured_fraction_max 0.993
_diffrn_reflns_theta_full 25.242
_diffrn_reflns_theta_max 26.365
_diffrn_reflns_theta_min 1.875
_diffrn_source 'microfocus sealed tube'
_exptl_absorpt_coefficient_mu 1.656
_exptl_absorpt_correction_T_max 0.7454
_exptl_absorpt_correction_T_min 0.6154
_exptl_absorpt_correction_type multi-scan
_exptl_absorpt_process_details
;
 SADABS 2016/2: Krause, L., Herbst-Irmer, R., Sheldrick G.M. & Stalke D.,
 J. Appl. Cryst. 48 (2015) 3-10
;
_exptl_crystal_colour white
_exptl_crystal_density_diffrn 1.398
_exptl_crystal_density_method 'not measured'
_exptl_crystal_description diamond
_exptl_crystal_F_000 3712
_exptl_crystal_preparation 'Magnetic properties,Luminescent'
_exptl_crystal_size_max 0.423
_exptl_crystal_size_mid 0.376
_exptl_crystal_size_min 0.213
_refine_diff_density_max 0.612
_refine_diff_density_min -0.568
_refine_diff_density_rms 0.097
_refine_ls_extinction_method none
_refine_ls_goodness_of_fit_ref 1.003
_refine_ls_hydrogen_treatment mixed
_refine_ls_matrix_type full
_refine_ls_number_parameters 532
_refine_ls_number_reflns 8999
_refine_ls_number_restraints 1
_refine_ls_restrained_S_all 1.003
_refine_ls_R_factor_all 0.0483
_refine_ls_R_factor_gt 0.0323
_refine_ls_shift/su_max 0.010
_refine_ls_shift/su_mean 0.000
_refine_ls_structure_factor_coef Fsqd
_refine_ls_weighting_details 'w=1/[\s^2^(Fo^2^)+(0.0256P)^2^] where P=(Fo^2^+2Fc^2^)/3'
_refine_ls_weighting_scheme calc
_refine_ls_wR_factor_gt 0.0670
_refine_ls_wR_factor_ref 0.0713
_reflns_Friedel_coverage 0.000
_reflns_number_gt 7086
_reflns_number_total 8999
_reflns_threshold_expression 'I > 2\s(I)'
_cod_data_source_file d3dt01018j2.cif
_cod_data_source_block Cmpd8
_cod_original_sg_symbol_H-M 'C 2/c'
_cod_database_code 7713029
_shelx_shelxl_version_number 2018/3
_shelx_space_group_comment
;
The symmetry employed for this shelxl refinement is uniquely defined
by the following loop, which should always be used as a source of
symmetry information in preference to the above space-group names.
They are only intended as comments.
;
_exptl_absorpt_special_details
;
Krause, L., Herbst-Irmer, R., Sheldrick, G. M., Stalke, D. (2015).
"Comparison of silver and molybdenum microfocus X-ray sources for
single-crystal structure determination"
J. Appl. Cryst. 48, 3-10.
doi:10.1107/S1600576714022985
;

loop_
_space_group_symop_operation_xyz
'x, y, z'
'-x, y, -z+1/2'
'x+1/2, y+1/2, z'
'-x+1/2, y+1/2, -z+1/2'
'-x, -y, -z'
'x, -y, z-1/2'
'-x+1/2, -y+1/2, -z'
'x+1/2, -y+1/2, z-1/2'

loop_
_atom_site_label
_atom_site_type_symbol
_atom_site_fract_x
_atom_site_fract_y
_atom_site_fract_z
_atom_site_U_iso_or_equiv
_atom_site_adp_type
_atom_site_occupancy
_atom_site_site_symmetry_order
_atom_site_calc_flag
_atom_site_refinement_flags_posn
_atom_site_refinement_flags_adp
_atom_site_refinement_flags_occupancy
_atom_site_disorder_assembly
_atom_site_disorder_group
Tb1 Tb 0.68550(2) 0.41111(2) 0.62465(2) 0.01197(5) Uani 1 1 d . . . . .
O1 O 0.44991(11) 0.75671(18) 0.58616(10) 0.0352(7) Uani 1 1 d . . . . .
O2 O 0.43124(11) 0.60609(18) 0.59957(12) 0.0399(8) Uani 1 1 d . . . . .
O3 O 0.63970(11) -0.09837(16) 0.65740(9) 0.0286(6) Uani 1 1 d . . . . .
O4 O 0.72661(11) -0.05659(16) 0.65709(10) 0.0300(6) Uani 1 1 d . . . . .
O5 O 0.95806(11) 0.57436(18) 0.60624(10) 0.0332(7) Uani 1 1 d . . . . .
O6 O 0.88658(12) 0.68195(17) 0.58849(11) 0.0376(7) Uani 1 1 d . . . . .
N1 N 0.61694(11) 0.65303(18) 0.61101(10) 0.0138(6) Uani 1 1 d . . . . .
N2 N 0.60638(12) 0.55677(18) 0.61916(10) 0.0144(6) Uani 1 1 d . . . . .
N3 N 0.67479(11) 0.62452(18) 0.55734(10) 0.0137(6) Uani 1 1 d . . . . .
N4 N 0.66986(11) 0.52494(18) 0.55267(10) 0.0149(6) Uani 1 1 d . . . . .
N5 N 0.72869(11) 0.65121(18) 0.65147(10) 0.0149(6) Uani 1 1 d . . . . .
N6 N 0.73774(11) 0.55946(18) 0.67224(10) 0.0142(6) Uani 1 1 d . . . . .
N7 N 0.46535(13) 0.6715(2) 0.59778(11) 0.0255(7) Uani 1 1 d . . . . .
N8 N 0.60988(12) 0.19716(18) 0.64812(10) 0.0152(6) Uani 1 1 d . . . . .
N9 N 0.66232(12) 0.22387(18) 0.64390(10) 0.0161(6) Uani 1 1 d . . . . .
N10 N 0.54234(11) 0.32325(18) 0.59452(10) 0.0153(6) Uani 1 1 d . . . . .
N11 N 0.57947(12) 0.36329(18) 0.57392(10) 0.0152(6) Uani 1 1 d . . . . .
N12 N 0.59520(12) 0.35044(18) 0.68873(10) 0.0154(6) Uani 1 1 d . . . . .
N13 N 0.64487(12) 0.40272(18) 0.69234(10) 0.0154(6) Uani 1 1 d . . . . .
N14 N 0.67616(14) -0.0367(2) 0.65532(10) 0.0223(7) Uani 1 1 d . . . . .
N15 N 0.83164(12) 0.38740(18) 0.61731(10) 0.0149(6) Uani 1 1 d . . . . .
N16 N 0.78773(11) 0.45537(18) 0.61100(10) 0.0156(6) Uani 1 1 d . . . . .
N17 N 0.76325(12) 0.24564(18) 0.58332(10) 0.0159(6) Uani 1 1 d . . . . .
N18 N 0.70881(12) 0.28922(19) 0.56967(10) 0.0162(6) Uani 1 1 d . . . . .
N19 N 0.81305(11) 0.27324(18) 0.67762(10) 0.0158(6) Uani 1 1 d . . . . .
N20 N 0.77316(11) 0.32845(18) 0.68949(10) 0.0143(6) Uani 1 1 d . . . . .
N21 N 0.90650(13) 0.5988(2) 0.59965(11) 0.0243(7) Uani 1 1 d . . . . .
C1 C 0.55132(15) 0.5538(2) 0.61736(12) 0.0183(8) Uani 1 1 d . . . . .
H1A H 0.531603 0.496740 0.621706 0.022 Uiso 1 1 calc R U . . .
C2 C 0.52628(15) 0.6467(2) 0.60814(13) 0.0179(7) Uani 1 1 d . . . . .
C3 C 0.56885(14) 0.7084(2) 0.60402(12) 0.0170(7) Uani 1 1 d . . . . .
H3A H 0.564972 0.776454 0.597543 0.020 Uiso 1 1 calc R U . . .
C4 C 0.66867(14) 0.5055(2) 0.50717(12) 0.0196(8) Uani 1 1 d . . . . .
H4 H 0.665475 0.441645 0.493618 0.024 Uiso 1 1 calc R U . . .
C5 C 0.67264(15) 0.5893(2) 0.48181(13) 0.0248(8) Uani 1 1 d . . . . .
H5 H 0.672913 0.594320 0.449048 0.030 Uiso 1 1 calc R U . . .
C6 C 0.67609(15) 0.6633(2) 0.51463(12) 0.0201(8) Uani 1 1 d . . . . .
H6 H 0.678927 0.730710 0.508453 0.024 Uiso 1 1 calc R U . . .
C7 C 0.78933(14) 0.5643(2) 0.71210(12) 0.0168(7) Uani 1 1 d . . . . .
H7 H 0.806968 0.511048 0.733783 0.020 Uiso 1 1 calc R U . . .
C8 C 0.81381(15) 0.6574(2) 0.71767(12) 0.0196(8) Uani 1 1 d . . . . .
H8 H 0.849983 0.679557 0.742888 0.023 Uiso 1 1 calc R U . . .
C9 C 0.77428(15) 0.7099(2) 0.67882(12) 0.0193(8) Uani 1 1 d . . . . .
H9 H 0.778244 0.776736 0.672146 0.023 Uiso 1 1 calc R U . . .
C10 C 0.69244(15) 0.1425(2) 0.64647(12) 0.0173(7) Uani 1 1 d . . . . .
H10 H 0.730972 0.138559 0.645241 0.021 Uiso 1 1 calc R U . . .
C11 C 0.65898(14) 0.0631(2) 0.65126(12) 0.0160(7) Uani 1 1 d . . . . .
C12 C 0.60650(15) 0.1005(2) 0.65223(11) 0.0161(7) Uani 1 1 d . . . . .
H12 H 0.574475 0.064733 0.655228 0.019 Uiso 1 1 calc R U . . .
C13 C 0.54406(14) 0.3923(2) 0.52801(12) 0.0156(7) Uani 1 1 d . . . . .
H13 H 0.557657 0.423012 0.504821 0.019 Uiso 1 1 calc R U . . .
C14 C 0.48444(15) 0.3715(2) 0.51855(13) 0.0200(8) Uani 1 1 d . . . . .
H14 H 0.450668 0.384956 0.488828 0.024 Uiso 1 1 calc R U . . .
C15 C 0.48506(14) 0.3277(2) 0.56110(12) 0.0176(7) Uani 1 1 d . . . . .
H15 H 0.451107 0.304287 0.566455 0.021 Uiso 1 1 calc R U . . .
C16 C 0.65864(15) 0.4562(2) 0.73419(12) 0.0198(8) Uani 1 1 d . . . . .
H16 H 0.690907 0.501009 0.745830 0.024 Uiso 1 1 calc R U . . .
C17 C 0.62048(16) 0.4383(2) 0.75822(13) 0.0260(9) Uani 1 1 d . . . . .
H17 H 0.621563 0.465742 0.788796 0.031 Uiso 1 1 calc R U . . .
C18 C 0.58028(16) 0.3716(3) 0.72800(13) 0.0250(8) Uani 1 1 d . . . . .
H18 H 0.547419 0.344852 0.733910 0.030 Uiso 1 1 calc R U . . .
C19 C 0.80983(15) 0.5391(2) 0.60294(12) 0.0171(7) Uani 1 1 d . . . . .
H19 H 0.789288 0.599696 0.596641 0.021 Uiso 1 1 calc R U . . .
C20 C 0.86758(15) 0.5251(2) 0.60508(12) 0.0186(8) Uani 1 1 d . . . . .
C21 C 0.87988(15) 0.4281(2) 0.61423(12) 0.0177(7) Uani 1 1 d . . . . .
H21 H 0.915959 0.395932 0.617719 0.021 Uiso 1 1 calc R U . . .
C22 C 0.67166(16) 0.2372(2) 0.53102(12) 0.0207(8) Uani 1 1 d . . . . .
H22 H 0.630389 0.250813 0.513798 0.025 Uiso 1 1 calc R U . . .
C23 C 0.70199(17) 0.1602(2) 0.51950(13) 0.0262(9) Uani 1 1 d . . . . .
H23 H 0.686297 0.112899 0.493737 0.031 Uiso 1 1 calc R U . . .
C24 C 0.75937(16) 0.1684(2) 0.55373(13) 0.0221(8) Uani 1 1 d . . . . .
H24 H 0.791379 0.126171 0.556157 0.027 Uiso 1 1 calc R U . . .
C25 C 0.78100(15) 0.3017(2) 0.73626(12) 0.0183(8) Uani 1 1 d . . . . .
H25 H 0.759115 0.327995 0.754509 0.022 Uiso 1 1 calc R U . . .
C26 C 0.82493(15) 0.2311(2) 0.75484(13) 0.0224(8) Uani 1 1 d . . . . .
H26 H 0.838791 0.200761 0.786877 0.027 Uiso 1 1 calc R U . . .
C27 C 0.84363(15) 0.2153(2) 0.71645(13) 0.0219(8) Uani 1 1 d . . . . .
H27 H 0.873679 0.170306 0.717116 0.026 Uiso 1 1 calc R U . . .
B1 B 0.67501(17) 0.6802(3) 0.60419(15) 0.0166(8) Uani 1 1 d . . . . .
H1 H 0.6786(13) 0.758(2) 0.5971(12) 0.025 Uiso 1 1 d . U . . .
B2 B 0.56410(17) 0.2760(3) 0.64672(14) 0.0159(8) Uani 1 1 d . . . . .
H2 H 0.5257(14) 0.247(2) 0.6549(12) 0.024 Uiso 1 1 d . U . . .
B3 B 0.82036(18) 0.2796(3) 0.62689(15) 0.0170(8) Uani 1 1 d D . . . .
H3 H 0.8584(11) 0.235(2) 0.6284(12) 0.025 Uiso 1 1 d D U . . .

loop_
_atom_site_aniso_label
_atom_site_aniso_U_11
_atom_site_aniso_U_22
_atom_site_aniso_U_33
_atom_site_aniso_U_23
_atom_site_aniso_U_13
_atom_site_aniso_U_12
Tb1 0.01219(9) 0.00888(8) 0.01442(8) 0.00012(7) 0.00463(6) -0.00005(7)
O1 0.0311(16) 0.0257(15) 0.0535(18) 0.0041(14) 0.0214(14) 0.0138(12)
O2 0.0195(15) 0.0296(16) 0.076(2) -0.0096(15) 0.0248(15) -0.0029(12)
O3 0.0372(16) 0.0100(12) 0.0369(15) 0.0046(12) 0.0124(13) -0.0038(12)
O4 0.0271(15) 0.0161(13) 0.0418(16) -0.0017(12) 0.0076(13) 0.0063(11)
O5 0.0182(14) 0.0346(16) 0.0518(18) -0.0073(14) 0.0188(13) -0.0070(12)
O6 0.0339(16) 0.0173(14) 0.067(2) 0.0067(14) 0.0254(15) -0.0040(12)
N1 0.0130(15) 0.0127(14) 0.0143(14) -0.0009(12) 0.0037(12) 0.0007(12)
N2 0.0157(15) 0.0081(13) 0.0182(15) -0.0009(12) 0.0049(12) -0.0006(11)
N3 0.0120(14) 0.0104(13) 0.0178(14) 0.0018(12) 0.0047(12) 0.0014(11)
N4 0.0161(15) 0.0131(14) 0.0155(14) 0.0012(12) 0.0060(12) 0.0006(12)
N5 0.0124(15) 0.0147(14) 0.0184(15) -0.0024(12) 0.0068(12) -0.0016(12)
N6 0.0153(15) 0.0113(13) 0.0162(14) -0.0033(12) 0.0063(12) -0.0022(11)
N7 0.0221(17) 0.0276(18) 0.0286(18) -0.0051(15) 0.0118(15) 0.0034(15)
N8 0.0142(15) 0.0125(13) 0.0173(15) -0.0005(12) 0.0044(12) -0.0021(12)
N9 0.0140(15) 0.0133(14) 0.0198(15) -0.0011(12) 0.0053(12) 0.0003(12)
N10 0.0132(15) 0.0120(14) 0.0212(15) 0.0008(12) 0.0072(12) -0.0019(12)
N11 0.0161(15) 0.0097(13) 0.0198(15) 0.0015(12) 0.0067(13) 0.0003(12)
N12 0.0172(15) 0.0115(14) 0.0190(15) 0.0006(12) 0.0085(13) -0.0020(12)
N13 0.0183(15) 0.0096(13) 0.0190(14) 0.0013(12) 0.0079(12) 0.0009(12)
N14 0.0269(18) 0.0133(15) 0.0215(16) -0.0022(13) 0.0036(14) 0.0000(14)
N15 0.0165(15) 0.0128(14) 0.0181(15) -0.0008(12) 0.0095(12) 0.0019(12)
N16 0.0130(15) 0.0122(13) 0.0215(15) 0.0008(12) 0.0063(12) 0.0017(12)
N17 0.0199(15) 0.0126(14) 0.0204(15) 0.0015(12) 0.0134(13) 0.0011(12)
N18 0.0148(15) 0.0176(15) 0.0176(15) -0.0001(12) 0.0076(12) 0.0011(12)
N19 0.0127(14) 0.0129(14) 0.0204(15) 0.0011(12) 0.0047(12) 0.0021(12)
N20 0.0119(14) 0.0112(14) 0.0203(15) 0.0006(12) 0.0066(12) 0.0002(11)
N21 0.0195(17) 0.0262(17) 0.0299(17) -0.0031(15) 0.0123(14) -0.0077(14)
C1 0.0202(19) 0.0181(17) 0.0190(18) -0.0022(15) 0.0102(16) 0.0005(15)
C2 0.0158(18) 0.0168(17) 0.0228(19) -0.0020(15) 0.0092(15) 0.0024(15)
C3 0.0190(19) 0.0107(16) 0.0213(18) -0.0003(14) 0.0076(15) 0.0062(14)
C4 0.0207(19) 0.0191(18) 0.0193(18) -0.0042(15) 0.0079(16) -0.0018(15)
C5 0.026(2) 0.030(2) 0.0185(18) 0.0052(17) 0.0094(16) 0.0070(18)
C6 0.023(2) 0.0190(18) 0.0225(19) 0.0079(16) 0.0140(16) 0.0021(16)
C7 0.0183(18) 0.0142(17) 0.0171(17) -0.0009(14) 0.0059(15) 0.0004(14)
C8 0.0159(18) 0.0198(18) 0.0196(18) -0.0047(15) 0.0032(15) -0.0049(15)
C9 0.0193(19) 0.0163(17) 0.0246(19) -0.0053(15) 0.0110(16) -0.0038(15)
C10 0.0168(18) 0.0154(17) 0.0178(17) -0.0023(15) 0.0045(15) -0.0004(15)
C11 0.0184(18) 0.0073(15) 0.0174(17) -0.0002(14) 0.0014(15) -0.0001(14)
C12 0.0186(18) 0.0112(16) 0.0146(16) 0.0026(14) 0.0020(14) -0.0026(14)
C13 0.0194(18) 0.0097(16) 0.0162(17) 0.0011(13) 0.0050(15) -0.0003(14)
C14 0.0174(19) 0.0162(17) 0.0213(19) -0.0013(15) 0.0016(16) 0.0006(15)
C15 0.0129(18) 0.0147(17) 0.0234(19) -0.0023(15) 0.0051(15) -0.0023(14)
C16 0.023(2) 0.0126(17) 0.0199(18) -0.0026(15) 0.0042(16) 0.0003(15)
C17 0.037(2) 0.0226(19) 0.0223(19) -0.0069(16) 0.0161(18) -0.0014(17)
C18 0.029(2) 0.027(2) 0.028(2) 0.0032(17) 0.0211(18) 0.0027(17)
C19 0.0205(19) 0.0117(16) 0.0196(18) 0.0029(15) 0.0083(15) 0.0018(14)
C20 0.0169(19) 0.0203(18) 0.0223(19) -0.0025(15) 0.0117(16) -0.0029(15)
C21 0.0139(17) 0.0186(18) 0.0218(18) -0.0035(15) 0.0080(15) -0.0015(14)
C22 0.026(2) 0.0171(17) 0.0197(18) 0.0007(15) 0.0090(16) -0.0047(16)
C23 0.042(2) 0.0160(18) 0.024(2) -0.0071(16) 0.0159(19) -0.0031(17)
C24 0.034(2) 0.0127(17) 0.027(2) -0.0015(16) 0.0195(18) 0.0033(16)
C25 0.0193(19) 0.0198(18) 0.0171(18) -0.0004(15) 0.0082(15) -0.0050(15)
C26 0.021(2) 0.0233(19) 0.0184(18) 0.0060(16) 0.0028(16) 0.0040(16)
C27 0.0205(19) 0.0138(17) 0.028(2) 0.0061(16) 0.0053(16) 0.0051(15)
B1 0.012(2) 0.0132(19) 0.024(2) -0.0022(17) 0.0058(17) -0.0043(16)
B2 0.012(2) 0.0177(19) 0.020(2) 0.0006(17) 0.0079(17) 0.0003(16)
B3 0.017(2) 0.0114(19) 0.024(2) 0.0029(17) 0.0098(18) 0.0041(16)

loop_
_atom_type_symbol
_atom_type_description
_atom_type_scat_dispersion_real
_atom_type_scat_dispersion_imag
_atom_type_scat_source
C C 0.0033 0.0016 'International Tables Vol C Tables 4.2.6.8 and 6.1.1.4'
H H 0.0000 0.0000 'International Tables Vol C Tables 4.2.6.8 and 6.1.1.4'
B B 0.0013 0.0007 'International Tables Vol C Tables 4.2.6.8 and 6.1.1.4'
N N 0.0061 0.0033 'International Tables Vol C Tables 4.2.6.8 and 6.1.1.4'
O O 0.0106 0.0060 'International Tables Vol C Tables 4.2.6.8 and 6.1.1.4'
Tb Tb -0.1723 4.1537 'International Tables Vol C Tables 4.2.6.8 and 6.1.1.4'

loop_
_citation_id
_citation_doi
_citation_year
1 10.26434/chemrxiv-2023-wwpbt 2023

loop_
_geom_angle_atom_site_label_1
_geom_angle_atom_site_label_2
_geom_angle_atom_site_label_3
_geom_angle
_geom_angle_site_symmetry_1
_geom_angle_site_symmetry_3
_geom_angle_publ_flag
N20 Tb1 N13 82.62(8) . . ?
N20 Tb1 N4 135.82(8) . . ?
N13 Tb1 N4 133.96(8) . . ?
N20 Tb1 N11 134.80(8) . . ?
N13 Tb1 N11 79.72(9) . . ?
N4 Tb1 N11 83.33(8) . . ?
N20 Tb1 N6 81.52(8) . . ?
N13 Tb1 N6 82.98(8) . . ?
N4 Tb1 N6 80.34(8) . . ?
N11 Tb1 N6 136.10(8) . . ?
N20 Tb1 N18 80.67(8) . . ?
N13 Tb1 N18 135.39(8) . . ?
N4 Tb1 N18 83.78(8) . . ?
N11 Tb1 N18 83.44(8) . . ?
N6 Tb1 N18 134.14(8) . . ?
N20 Tb1 N16 69.47(8) . . ?
N13 Tb1 N16 140.78(8) . . ?
N4 Tb1 N16 66.36(8) . . ?
N11 Tb1 N16 139.46(8) . . ?
N6 Tb1 N16 66.51(8) . . ?
N18 Tb1 N16 67.69(8) . . ?
N20 Tb1 N9 66.65(8) . . ?
N13 Tb1 N9 68.00(8) . . ?
N4 Tb1 N9 140.91(8) . . ?
N11 Tb1 N9 68.17(8) . . ?
N6 Tb1 N9 138.73(8) . . ?
N18 Tb1 N9 67.40(8) . . ?
N16 Tb1 N9 120.57(8) . . ?
N20 Tb1 N2 138.74(8) . . ?
N13 Tb1 N2 66.53(8) . . ?
N4 Tb1 N2 67.42(8) . . ?
N11 Tb1 N2 67.53(8) . . ?
N6 Tb1 N2 68.57(8) . . ?
N18 Tb1 N2 140.59(8) . . ?
N16 Tb1 N2 119.08(8) . . ?
N9 Tb1 N2 120.35(8) . . ?
C3 N1 N2 111.1(3) . . ?
C3 N1 B1 128.9(3) . . ?
N2 N1 B1 119.4(2) . . ?
C1 N2 N1 105.9(3) . . ?
C1 N2 Tb1 131.1(2) . . ?
N1 N2 Tb1 122.48(18) . . ?
C6 N3 N4 109.5(3) . . ?
C6 N3 B1 127.3(3) . . ?
N4 N3 B1 123.1(3) . . ?
C4 N4 N3 105.4(3) . . ?
C4 N4 Tb1 129.1(2) . . ?
N3 N4 Tb1 123.96(18) . . ?
C9 N5 N6 109.4(3) . . ?
C9 N5 B1 126.2(3) . . ?
N6 N5 B1 124.3(3) . . ?
C7 N6 N5 105.7(2) . . ?
C7 N6 Tb1 128.3(2) . . ?
N5 N6 Tb1 122.77(19) . . ?
O1 N7 O2 124.2(3) . . ?
O1 N7 C2 117.6(3) . . ?
O2 N7 C2 118.2(3) . . ?
C12 N8 N9 111.3(3) . . ?
C12 N8 B2 129.2(3) . . ?
N9 N8 B2 119.5(2) . . ?
C10 N9 N8 106.3(3) . . ?
C10 N9 Tb1 130.9(2) . . ?
N8 N9 Tb1 122.59(18) . . ?
C15 N10 N11 109.8(3) . . ?
C15 N10 B2 126.2(3) . . ?
N11 N10 B2 124.0(3) . . ?
C13 N11 N10 105.7(3) . . ?
C13 N11 Tb1 128.8(2) . . ?
N10 N11 Tb1 123.29(19) . . ?
C18 N12 N13 109.5(3) . . ?
C18 N12 B2 126.6(3) . . ?
N13 N12 B2 123.9(3) . . ?
C16 N13 N12 105.3(3) . . ?
C16 N13 Tb1 129.8(2) . . ?
N12 N13 Tb1 124.15(19) . . ?
O4 N14 O3 124.0(3) . . ?
O4 N14 C11 118.1(3) . . ?
O3 N14 C11 117.9(3) . . ?
C21 N15 N16 111.3(2) . . ?
C21 N15 B3 129.3(3) . . ?
N16 N15 B3 119.4(3) . . ?
C19 N16 N15 105.5(3) . . ?
C19 N16 Tb1 132.1(2) . . ?
N15 N16 Tb1 122.10(18) . . ?
C24 N17 N18 109.8(3) . . ?
C24 N17 B3 125.4(3) . . ?
N18 N17 B3 124.8(3) . . ?
C22 N18 N17 106.0(3) . . ?
C22 N18 Tb1 129.6(2) . . ?
N17 N18 Tb1 122.46(19) . . ?
C27 N19 N20 109.7(3) . . ?
C27 N19 B3 126.7(3) . . ?
N20 N19 B3 123.6(3) . . ?
C25 N20 N19 105.0(3) . . ?
C25 N20 Tb1 129.0(2) . . ?
N19 N20 Tb1 122.86(19) . . ?
O6 N21 O5 124.3(3) . . ?
O6 N21 C20 118.3(3) . . ?
O5 N21 C20 117.4(3) . . ?
N2 C1 C2 109.9(3) . . ?
N2 C1 H1A 125.1 . . ?
C2 C1 H1A 125.1 . . ?
C3 C2 C1 107.1(3) . . ?
C3 C2 N7 125.7(3) . . ?
C1 C2 N7 126.6(3) . . ?
N1 C3 C2 106.0(3) . . ?
N1 C3 H3A 127.0 . . ?
C2 C3 H3A 127.0 . . ?
N4 C4 C5 112.0(3) . . ?
N4 C4 H4 124.0 . . ?
C5 C4 H4 124.0 . . ?
C6 C5 C4 104.4(3) . . ?
C6 C5 H5 127.8 . . ?
C4 C5 H5 127.8 . . ?
N3 C6 C5 108.8(3) . . ?
N3 C6 H6 125.6 . . ?
C5 C6 H6 125.6 . . ?
N6 C7 C8 111.2(3) . . ?
N6 C7 H7 124.4 . . ?
C8 C7 H7 124.4 . . ?
C9 C8 C7 104.8(3) . . ?
C9 C8 H8 127.6 . . ?
C7 C8 H8 127.6 . . ?
N5 C9 C8 108.9(3) . . ?
N5 C9 H9 125.5 . . ?
C8 C9 H9 125.5 . . ?
N9 C10 C11 109.6(3) . . ?
N9 C10 H10 125.2 . . ?
C11 C10 H10 125.2 . . ?
C12 C11 C10 106.6(3) . . ?
C12 C11 N14 126.8(3) . . ?
C10 C11 N14 126.6(3) . . ?
N8 C12 C11 106.2(3) . . ?
N8 C12 H12 126.9 . . ?
C11 C12 H12 126.9 . . ?
N11 C13 C14 111.0(3) . . ?
N11 C13 H13 124.5 . . ?
C14 C13 H13 124.5 . . ?
C15 C14 C13 105.1(3) . . ?
C15 C14 H14 127.4 . . ?
C13 C14 H14 127.4 . . ?
N10 C15 C14 108.4(3) . . ?
N10 C15 H15 125.8 . . ?
C14 C15 H15 125.8 . . ?
N13 C16 C17 111.9(3) . . ?
N13 C16 H16 124.1 . . ?
C17 C16 H16 124.1 . . ?
C16 C17 C18 104.4(3) . . ?
C16 C17 H17 127.8 . . ?
C18 C17 H17 127.8 . . ?
N12 C18 C17 108.8(3) . . ?
N12 C18 H18 125.6 . . ?
C17 C18 H18 125.6 . . ?
N16 C19 C20 109.9(3) . . ?
N16 C19 H19 125.1 . . ?
C20 C19 H19 125.1 . . ?
C21 C20 C19 106.5(3) . . ?
C21 C20 N21 127.2(3) . . ?
C19 C20 N21 126.3(3) . . ?
N15 C21 C20 106.8(3) . . ?
N15 C21 H21 126.6 . . ?
C20 C21 H21 126.6 . . ?
N18 C22 C23 110.7(3) . . ?
N18 C22 H22 124.7 . . ?
C23 C22 H22 124.7 . . ?
C24 C23 C22 104.4(3) . . ?
C24 C23 H23 127.8 . . ?
C22 C23 H23 127.8 . . ?
N17 C24 C23 109.2(3) . . ?
N17 C24 H24 125.4 . . ?
C23 C24 H24 125.4 . . ?
N20 C25 C26 111.9(3) . . ?
N20 C25 H25 124.1 . . ?
C26 C25 H25 124.1 . . ?
C27 C26 C25 104.0(3) . . ?
C27 C26 H26 128.0 . . ?
C25 C26 H26 128.0 . . ?
N19 C27 C26 109.5(3) . . ?
N19 C27 H27 125.2 . . ?
C26 C27 H27 125.2 . . ?
N5 B1 N1 109.3(3) . . ?
N5 B1 N3 111.5(3) . . ?
N1 B1 N3 107.1(3) . . ?
N5 B1 H1 108.6(17) . . ?
N1 B1 H1 113.6(16) . . ?
N3 B1 H1 106.9(17) . . ?
N10 B2 N8 107.2(3) . . ?
N10 B2 N12 111.8(3) . . ?
N8 B2 N12 108.3(3) . . ?
N10 B2 H2 110.8(16) . . ?
N8 B2 H2 113.4(16) . . ?
N12 B2 H2 105.4(16) . . ?
N19 B3 N17 111.2(3) . . ?
N19 B3 N15 108.4(3) . . ?
N17 B3 N15 108.0(3) . . ?
N19 B3 H3 109.5(17) . . ?
N17 B3 H3 110.2(17) . . ?
N15 B3 H3 109.5(17) . . ?

loop_
_geom_bond_atom_site_label_1
_geom_bond_atom_site_label_2
_geom_bond_distance
_geom_bond_site_symmetry_2
_geom_bond_publ_flag
Tb1 N20 2.502(3) . ?
Tb1 N13 2.504(3) . ?
Tb1 N4 2.508(3) . ?
Tb1 N11 2.510(3) . ?
Tb1 N6 2.511(2) . ?
Tb1 N18 2.514(3) . ?
Tb1 N16 2.723(3) . ?
Tb1 N9 2.733(3) . ?
Tb1 N2 2.733(3) . ?
O1 N7 1.235(3) . ?
O2 N7 1.235(4) . ?
O3 N14 1.242(3) . ?
O4 N14 1.235(3) . ?
O5 N21 1.237(4) . ?
O6 N21 1.232(3) . ?
N1 C3 1.341(4) . ?
N1 N2 1.383(3) . ?
N1 B1 1.540(4) . ?
N2 C1 1.317(4) . ?
N3 C6 1.353(4) . ?
N3 N4 1.374(3) . ?
N3 B1 1.550(5) . ?
N4 C4 1.329(4) . ?
N5 C9 1.351(4) . ?
N5 N6 1.375(3) . ?
N5 B1 1.534(5) . ?
N6 C7 1.338(4) . ?
N7 C2 1.432(4) . ?
N8 C12 1.337(4) . ?
N8 N9 1.373(3) . ?
N8 B2 1.540(4) . ?
N9 C10 1.321(4) . ?
N10 C15 1.355(4) . ?
N10 N11 1.370(3) . ?
N10 B2 1.535(4) . ?
N11 C13 1.334(4) . ?
N12 C18 1.346(4) . ?
N12 N13 1.371(3) . ?
N12 B2 1.543(4) . ?
N13 C16 1.341(4) . ?
N14 C11 1.423(4) . ?
N15 C21 1.329(4) . ?
N15 N16 1.374(3) . ?
N15 B3 1.548(4) . ?
N16 C19 1.326(4) . ?
N17 C24 1.341(4) . ?
N17 N18 1.363(3) . ?
N17 B3 1.543(5) . ?
N18 C22 1.340(4) . ?
N19 C27 1.341(4) . ?
N19 N20 1.371(3) . ?
N19 B3 1.542(5) . ?
N20 C25 1.339(4) . ?
N21 C20 1.432(4) . ?
C1 C2 1.393(4) . ?
C1 H1A 0.9500 . ?
C2 C3 1.375(4) . ?
C3 H3A 0.9500 . ?
C4 C5 1.387(4) . ?
C4 H4 0.9500 . ?
C5 C6 1.368(5) . ?
C5 H5 0.9500 . ?
C6 H6 0.9500 . ?
C7 C8 1.392(4) . ?
C7 H7 0.9500 . ?
C8 C9 1.368(4) . ?
C8 H8 0.9500 . ?
C9 H9 0.9500 . ?
C10 C11 1.397(4) . ?
C10 H10 0.9500 . ?
C11 C12 1.383(4) . ?
C12 H12 0.9500 . ?
C13 C14 1.394(4) . ?
C13 H13 0.9500 . ?
C14 C15 1.361(4) . ?
C14 H14 0.9500 . ?
C15 H15 0.9500 . ?
C16 C17 1.374(5) . ?
C16 H16 0.9500 . ?
C17 C18 1.378(5) . ?
C17 H17 0.9500 . ?
C18 H18 0.9500 . ?
C19 C20 1.391(4) . ?
C19 H19 0.9500 . ?
C20 C21 1.369(4) . ?
C21 H21 0.9500 . ?
C22 C23 1.398(5) . ?
C22 H22 0.9500 . ?
C23 C24 1.368(5) . ?
C23 H23 0.9500 . ?
C24 H24 0.9500 . ?
C25 C26 1.387(4) . ?
C25 H25 0.9500 . ?
C26 C27 1.365(5) . ?
C26 H26 0.9500 . ?
C27 H27 0.9500 . ?
B1 H1 1.09(3) . ?
B2 H2 1.12(3) . ?
B3 H3 1.092(17) . ?
